data_4129767
loop_
_publ_author_name
'Liu, Junzhi'
'Narita, Akimitsu'
'Osella, Silvio'
'Zhang, Wen'
'Schollmeyer, Dieter'
'Beljonne, David'
'Feng, Xinliang'
'M\"ullen, Klaus'

_publ_section_title
;
 Unexpected Scholl Reaction of 6,7,13,14-Tetraarylbenzo[k]tetraphene:
 Selective Formation of Five-Membered Rings in Polycyclic Aromatic
 Hydrocarbons.
;
_journal_issue 8
_journal_name_full 'Journal of the American Chemical Society'
_journal_page_first 2602
_journal_page_last 2608
_journal_paper_doi 10.1021/jacs.5b10399
_journal_volume 138
_journal_year 2016
_chemical_formula_moiety 'C62 H56 I2 O, C H2 Cl2'
_chemical_formula_sum 'C63 H58 Cl2 I2 O'
_chemical_formula_weight 1155.79
_space_group_crystal_system monoclinic
_space_group_IT_number 14
_space_group_name_Hall '-P 2ybc'
_space_group_name_H-M_alt 'P 1 21/c 1'
_atom_sites_solution_hydrogens geom
_audit_creation_method SHELXL-2014/7
_cell_angle_alpha 90
_cell_angle_beta 92.935(2)
_cell_angle_gamma 90
_cell_formula_units_Z 4
_cell_length_a 14.2394(4)
_cell_length_b 26.1832(7)
_cell_length_c 15.1396(4)
_cell_measurement_reflns_used 27499
_cell_measurement_temperature 193(2)
_cell_measurement_theta_max 28.20
_cell_measurement_theta_min 2.06
_cell_volume 5637.1(3)
_computing_cell_refinement 'STOE X-AREA'
_computing_data_collection 'STOE X-AREA'
_computing_data_reduction 'STOE X-RED'
_computing_structure_refinement 'SHELXL-2014/7 (Sheldrick, 2014)'
_computing_structure_solution SIR-2004
_diffrn_ambient_temperature 193(2)
_diffrn_detector 'image plate (34 cm diameter)'
_diffrn_detector_area_resol_mean 6.67
_diffrn_detector_type STOE
_diffrn_measured_fraction_theta_full 0.995
_diffrn_measured_fraction_theta_max 0.993
_diffrn_measurement_details ' 138 frames, detector distance = 90 mm'
_diffrn_measurement_device '2-circle goniometer'
_diffrn_measurement_device_type 'STOE IPDS 2T'
_diffrn_measurement_method 'rotation method'
_diffrn_radiation_type MoK\a
_diffrn_radiation_wavelength 0.71073
_diffrn_reflns_av_R_equivalents 0.0292
_diffrn_reflns_av_unetI/netI 0.0426
_diffrn_reflns_Laue_measured_fraction_full 0.995
_diffrn_reflns_Laue_measured_fraction_max 0.993
_diffrn_reflns_limit_h_max 18
_diffrn_reflns_limit_h_min -18
_diffrn_reflns_limit_k_max 33
_diffrn_reflns_limit_k_min -34
_diffrn_reflns_limit_l_max 19
_diffrn_reflns_limit_l_min -20
_diffrn_reflns_number 32973
_diffrn_reflns_point_group_measured_fraction_full 0.995
_diffrn_reflns_point_group_measured_fraction_max 0.993
_diffrn_reflns_theta_full 25.242
_diffrn_reflns_theta_max 28.195
_diffrn_reflns_theta_min 2.058
_diffrn_source 'sealed X-ray tube, 12 x 0.4 mm long-fine focus'
_exptl_absorpt_coefficient_mu 1.250
_exptl_absorpt_correction_T_max 0.9142
_exptl_absorpt_correction_T_min 0.7988
_exptl_absorpt_correction_type integration
_exptl_absorpt_process_details X-Red
_exptl_crystal_colour colourless
_exptl_crystal_density_diffrn 1.362
_exptl_crystal_description needle
_exptl_crystal_F_000 2336
_exptl_crystal_size_max 0.210
_exptl_crystal_size_mid 0.120
_exptl_crystal_size_min 0.060
_platon_squeeze_details
;
TITL 7bistddq in P 21/c
CELL   14.2394   26.1832   15.1396     90.00     92.93     90.00
SPGR P21/c
# Solvent Accessible Volume =     564.3
# Electrons Found in S.A.V. =      39.0
# Note: Atoms in Void as Cxxx and Qxxx all others
C101 0.261 0.314 0.395 !       1.81 eA-3
Q102 0.406 0.363 0.159 !       1.36 eA-3
Q103 0.894 0.474 0.206 !       1.03 eA-3
C104 0.850 0.798 0.250 !       1.01 eA-3
Q105 0.478 0.117 0.667 !       1.01 eA-3
Q106 0.124 0.413 0.289 !       0.95 eA-3
Q107 0.468 0.361 0.130 !       0.94 eA-3
Q108 0.055 0.980 0.187 !       0.82 eA-3
Q109 0.956 0.913 0.302 !       0.78 eA-3
Q110 0.557 0.882 0.375 !       0.75 eA-3
Q111 0.371 0.305 0.844 !       0.74 eA-3
Q112 0.495 0.719 0.184 !       0.70 eA-3
Q113 0.152 0.784 0.264 !       0.69 eA-3
C114 0.248 0.259 0.361 !       0.68 eA-3
C115 0.223 0.298 0.246 !       0.66 eA-3
Q116 0.347 0.162 0.296 !       0.66 eA-3
Q117 0.328 0.959 0.634 !       0.63 eA-3
Q118 0.466 0.384 0.236 !       0.61 eA-3
Q119 0.610 0.781 0.566 !       0.60 eA-3
Q120 0.642 0.113 0.240 !       0.60 eA-3
C121 0.229 0.331 0.303 !       0.60 eA-3
C122 0.766 0.775 0.295 !       0.59 eA-3
Q123 0.529 0.346 0.122 !       0.58 eA-3
Q124 0.123 0.329 0.216 !       0.57 eA-3
C125 0.755 0.765 0.191 !       0.57 eA-3
Q126 0.510 0.721 0.075 !       0.56 eA-3
C127 0.749 0.795 0.176 !       0.55 eA-3
C128 0.691 0.832 0.103 !       0.55 eA-3
Q129 0.667 0.768 0.278 !       0.55 eA-3
Q130 0.972 0.954 0.233 !       0.55 eA-3
Q131 0.159 0.095 0.325 !       0.54 eA-3
Q132 0.815 0.593 0.455 !       0.53 eA-3
Q133 0.365 0.299 0.344 !       0.53 eA-3
Q134 0.304 0.617 0.200 !       0.53 eA-3
Q135 0.184 0.186 0.440 !       0.53 eA-3
C136 0.729 0.749 0.342 !       0.53 eA-3
Q137 0.316 0.807 0.373 !       0.53 eA-3
C138 0.188 0.201 0.800 !       0.52 eA-3
Q139 0.582 0.651 0.767 !       0.52 eA-3
Q140 0.144 0.337 0.548 !       0.51 eA-3
Q141 0.707 0.352 0.077 !       0.51 eA-3
Q142 0.362 0.236 0.276 !       0.51 eA-3
C143 0.234 0.247 0.749 !       0.51 eA-3
Q144 0.313 0.321 0.189 !       0.50 eA-3
Q145 0.666 1.003 0.489 !       0.50 eA-3
C146 0.891 0.773 0.287 !       0.50 eA-3
;
_refine_diff_density_max 0.882
_refine_diff_density_min -1.249
_refine_diff_density_rms 0.095
_refine_ls_extinction_method none
_refine_ls_goodness_of_fit_ref 1.032
_refine_ls_hydrogen_treatment constr
_refine_ls_matrix_type full
_refine_ls_number_parameters 692
_refine_ls_number_reflns 13768
_refine_ls_number_restraints 99
_refine_ls_restrained_S_all 1.037
_refine_ls_R_factor_all 0.0841
_refine_ls_R_factor_gt 0.0496
_refine_ls_shift/su_max 0.001
_refine_ls_shift/su_mean 0.000
_refine_ls_structure_factor_coef Fsqd
_refine_ls_weighting_details 'w=1/[\s^2^(Fo^2^)+(0.0793P)^2^+3.1428P] where P=(Fo^2^+2Fc^2^)/3'
_refine_ls_weighting_scheme calc
_refine_ls_wR_factor_gt 0.1271
_refine_ls_wR_factor_ref 0.1484
_reflns_Friedel_coverage 0.000
_reflns_number_gt 9088
_reflns_number_total 13768
_reflns_threshold_expression 'I > 2\s(I)'
_cod_data_source_file ja5b10399_si_005.cif
_cod_data_source_block 4
_cod_original_sg_symbol_H-M 'P 21/c'
_cod_database_code 4129767
_shelx_shelxl_version_number 2014/7
_shelx_space_group_comment
;
The symmetry employed for this shelxl refinement is uniquely defined
by the following loop, which should always be used as a source of
symmetry information in preference to the above space-group names.
They are only intended as comments.
;
_shelx_estimated_absorpt_t_min 0.779
_shelx_estimated_absorpt_t_max 0.929
_platon_squeeze_void_probe_radius 1.20

loop_
_space_group_symop_operation_xyz
'x, y, z'
'-x, y+1/2, -z+1/2'
'-x, -y, -z'
'x, -y-1/2, z-1/2'

loop_
_atom_site_label
_atom_site_type_symbol
_atom_site_fract_x
_atom_site_fract_y
_atom_site_fract_z
_atom_site_U_iso_or_equiv
_atom_site_adp_type
_atom_site_occupancy
_atom_site_site_symmetry_order
_atom_site_calc_flag
_atom_site_refinement_flags_posn
_atom_site_refinement_flags_adp
_atom_site_refinement_flags_occupancy
_atom_site_disorder_assembly
_atom_site_disorder_group
I1 I 0.54801(2) -0.12975(2) 0.35294(2) 0.05175(10) Uani 1 1 d . . . . .
I2 I 0.43081(2) 0.22585(2) 0.34377(2) 0.06013(11) Uani 1 1 d . . . . .
O1 O 0.81724(18) 0.05019(10) 0.25812(18) 0.0383(6) Uani 1 1 d . . . . .
H1 H 0.8373 0.0702 0.2982 0.057 Uiso 1 1 calc R U . . .
C1 C 0.7170(3) 0.04798(13) 0.2574(2) 0.0328(7) Uani 1 1 d . . . . .
C2 C 0.6842(3) 0.01968(13) 0.3397(2) 0.0311(7) Uani 1 1 d . . . . .
C3 C 0.6846(2) 0.04020(12) 0.4235(2) 0.0287(7) Uani 1 1 d . . . . .
C4 C 0.6468(2) 0.00953(13) 0.4916(2) 0.0309(7) Uani 1 1 d . . . . .
C5 C 0.6422(3) 0.02605(15) 0.5801(2) 0.0378(8) Uani 1 1 d . . . . .
H5 H 0.6668 0.0587 0.5957 0.045 Uiso 1 1 calc R U . . .
C6 C 0.6043(3) -0.00263(15) 0.6438(3) 0.0408(9) Uani 1 1 d . . . . .
H6 H 0.6021 0.0102 0.7023 0.049 Uiso 1 1 calc R U . . .
C7 C 0.5682(3) -0.05136(15) 0.6233(3) 0.0389(8) Uani 1 1 d . . . . .
H7 H 0.5419 -0.0717 0.6677 0.047 Uiso 1 1 calc R U . . .
C8 C 0.5715(3) -0.06920(14) 0.5390(3) 0.0362(8) Uani 1 1 d . . . . .
H8 H 0.5475 -0.1023 0.5259 0.043 Uiso 1 1 calc R U . . .
C9 C 0.6094(2) -0.04019(13) 0.4702(2) 0.0320(7) Uani 1 1 d . . . . .
C10 C 0.6080(3) -0.05765(13) 0.3811(2) 0.0327(7) Uani 1 1 d . . . . .
C11 C 0.6424(3) -0.02794(13) 0.3157(2) 0.0322(7) Uani 1 1 d . . . . .
C12 C 0.6421(3) -0.03219(14) 0.2186(2) 0.0372(8) Uani 1 1 d . . . . .
C13 C 0.6123(4) -0.07065(17) 0.1605(3) 0.0548(12) Uani 1 1 d . . . . .
H13 H 0.5854 -0.1011 0.1821 0.066 Uiso 1 1 calc R U . . .
C14 C 0.6222(4) -0.06421(18) 0.0713(3) 0.0593(13) Uani 1 1 d . . . . .
H14 H 0.5982 -0.0901 0.0323 0.071 Uiso 1 1 calc R U . . .
C15 C 0.6656(4) -0.02176(17) 0.0345(3) 0.0522(11) Uani 1 1 d . . . . .
C16 C 0.7001(3) 0.01600(15) 0.0939(3) 0.0423(9) Uani 1 1 d . . . . .
C17 C 0.6827(3) 0.01128(14) 0.1839(2) 0.0369(8) Uani 1 1 d . . . . .
C18 C 0.6699(5) -0.0197(2) -0.0667(3) 0.0695(15) Uani 1 1 d . U . . .
C19 C 0.5751(5) -0.0399(2) -0.1099(3) 0.0814(19) Uani 1 1 d . U . . .
H19A H 0.5232 -0.0187 -0.0908 0.122 Uiso 1 1 calc R U . . .
H19B H 0.5653 -0.0753 -0.0915 0.122 Uiso 1 1 calc R U . . .
H19C H 0.5772 -0.0384 -0.1744 0.122 Uiso 1 1 calc R U . . .
C20 C 0.7498(7) -0.0526(4) -0.0951(5) 0.117(3) Uani 1 1 d . U . . .
H20A H 0.7492 -0.0538 -0.1598 0.176 Uiso 1 1 calc R U . . .
H20B H 0.7426 -0.0873 -0.0719 0.176 Uiso 1 1 calc R U . . .
H20C H 0.8097 -0.0382 -0.0719 0.176 Uiso 1 1 calc R U . . .
C21 C 0.6971(12) 0.0285(6) -0.1069(12) 0.069(4) Uani 0.56 1 d . U P A 1
H21A H 0.7589 0.0390 -0.0818 0.104 Uiso 0.56 1 calc R U P A 1
H21B H 0.6505 0.0548 -0.0948 0.104 Uiso 0.56 1 calc R U P A 1
H21C H 0.7001 0.0240 -0.1709 0.104 Uiso 0.56 1 calc R U P A 1
C21A C 0.6577(17) 0.0396(7) -0.0996(14) 0.074(5) Uani 0.44 1 d . U P A 2
H21D H 0.7127 0.0595 -0.0784 0.111 Uiso 0.44 1 calc R U P A 2
H21E H 0.6009 0.0542 -0.0757 0.111 Uiso 0.44 1 calc R U P A 2
H21F H 0.6522 0.0407 -0.1644 0.111 Uiso 0.44 1 calc R U P A 2
C22 C 0.6698(3) 0.10097(13) 0.2621(2) 0.0321(7) Uani 1 1 d . . . . .
C23 C 0.6667(2) 0.12007(12) 0.3461(2) 0.0298(7) Uani 1 1 d . . . . .
C24 C 0.7177(2) 0.09668(13) 0.4277(2) 0.0301(7) Uani 1 1 d . . . . .
C25 C 0.6899(3) 0.13434(12) 0.4989(2) 0.0309(7) Uani 1 1 d . . . . .
C26 C 0.7319(3) 0.14027(13) 0.5839(2) 0.0335(7) Uani 1 1 d . . . . .
H26 H 0.7772 0.1160 0.6053 0.040 Uiso 1 1 calc R U . . .
C27 C 0.7089(3) 0.18076(14) 0.6374(3) 0.0355(8) Uani 1 1 d . . . . .
C28 C 0.6454(3) 0.21715(14) 0.6017(3) 0.0394(8) Uani 1 1 d . . . . .
H28 H 0.6292 0.2456 0.6368 0.047 Uiso 1 1 calc R U . . .
C29 C 0.6056(3) 0.21283(14) 0.5170(3) 0.0362(8) Uani 1 1 d . . . . .
H29 H 0.5632 0.2382 0.4946 0.043 Uiso 1 1 calc R U . . .
C30 C 0.6275(2) 0.17152(13) 0.4643(2) 0.0309(7) Uani 1 1 d . . . . .
C31 C 0.6068(2) 0.16066(13) 0.3702(2) 0.0312(7) Uani 1 1 d . . . . .
C32 C 0.5410(3) 0.17771(14) 0.3069(3) 0.0358(8) Uani 1 1 d . . . . .
C33 C 0.5460(3) 0.16270(14) 0.2168(3) 0.0371(8) Uani 1 1 d . . . . .
C34 C 0.4831(3) 0.18185(15) 0.1478(3) 0.0448(10) Uani 1 1 d . . . . .
H34 H 0.4296 0.2012 0.1625 0.054 Uiso 1 1 calc R U . . .
C35 C 0.4989(3) 0.17277(16) 0.0617(3) 0.0491(11) Uani 1 1 d . . . . .
H35 H 0.4543 0.1838 0.0169 0.059 Uiso 1 1 calc R U . . .
C36 C 0.5805(3) 0.14726(17) 0.0382(3) 0.0484(11) Uani 1 1 d . . . . .
H36 H 0.5949 0.1451 -0.0222 0.058 Uiso 1 1 calc R U . . .
C37 C 0.6402(3) 0.12530(14) 0.1020(3) 0.0410(9) Uani 1 1 d . . . . .
C38 C 0.6186(3) 0.12815(14) 0.1926(2) 0.0360(8) Uani 1 1 d . . . . .
C39 C 0.7508(3) 0.18602(16) 0.7323(3) 0.0479(10) Uani 1 1 d . U . . .
C40 C 0.8168(9) 0.1437(4) 0.7607(6) 0.069(3) Uani 0.56 1 d . U P B 1
H40A H 0.8691 0.1424 0.7212 0.103 Uiso 0.56 1 calc R U P B 1
H40B H 0.7830 0.1110 0.7582 0.103 Uiso 0.56 1 calc R U P B 1
H40C H 0.8413 0.1499 0.8214 0.103 Uiso 0.56 1 calc R U P B 1
C41 C 0.6667(8) 0.1824(5) 0.7969(6) 0.077(3) Uani 0.56 1 d . U P B 1
H41A H 0.6339 0.1498 0.7877 0.116 Uiso 0.56 1 calc R U P B 1
H41B H 0.6226 0.2106 0.7846 0.116 Uiso 0.56 1 calc R U P B 1
H41C H 0.6916 0.1846 0.8583 0.116 Uiso 0.56 1 calc R U P B 1
C42 C 0.7915(11) 0.2384(4) 0.7478(7) 0.074(3) Uani 0.56 1 d . U P B 1
H42A H 0.8251 0.2395 0.8059 0.110 Uiso 0.56 1 calc R U P B 1
H42B H 0.7407 0.2637 0.7459 0.110 Uiso 0.56 1 calc R U P B 1
H42C H 0.8353 0.2463 0.7018 0.110 Uiso 0.56 1 calc R U P B 1
C40A C 0.8644(10) 0.1827(7) 0.7251(10) 0.085(4) Uani 0.44 1 d . U P B 2
H40D H 0.8935 0.1718 0.7821 0.127 Uiso 0.44 1 calc R U P B 2
H40E H 0.8888 0.2164 0.7097 0.127 Uiso 0.44 1 calc R U P B 2
H40F H 0.8793 0.1580 0.6793 0.127 Uiso 0.44 1 calc R U P B 2
C41A C 0.7264(13) 0.1413(5) 0.7846(9) 0.078(4) Uani 0.44 1 d . U P B 2
H41D H 0.7502 0.1459 0.8459 0.117 Uiso 0.44 1 calc R U P B 2
H41E H 0.7547 0.1107 0.7599 0.117 Uiso 0.44 1 calc R U P B 2
H41F H 0.6578 0.1374 0.7829 0.117 Uiso 0.44 1 calc R U P B 2
C42A C 0.7316(16) 0.2346(6) 0.7756(11) 0.086(5) Uani 0.44 1 d . U P B 2
H42D H 0.6639 0.2377 0.7832 0.129 Uiso 0.44 1 calc R U P B 2
H42E H 0.7526 0.2628 0.7390 0.129 Uiso 0.44 1 calc R U P B 2
H42F H 0.7654 0.2357 0.8336 0.129 Uiso 0.44 1 calc R U P B 2
C43 C 0.8255(2) 0.10133(13) 0.4263(2) 0.0320(7) Uani 1 1 d . . . . .
C44 C 0.8856(3) 0.06527(15) 0.4658(3) 0.0427(9) Uani 1 1 d . . . . .
H44 H 0.8606 0.0358 0.4925 0.051 Uiso 1 1 calc R U . . .
C45 C 0.9824(3) 0.07231(17) 0.4662(4) 0.0533(11) Uani 1 1 d . . . . .
H45 H 1.0225 0.0473 0.4935 0.064 Uiso 1 1 calc R U . . .
C46 C 1.0223(3) 0.11478(17) 0.4282(4) 0.0516(11) Uani 1 1 d . . . . .
C47 C 0.9607(3) 0.15077(16) 0.3898(3) 0.0449(9) Uani 1 1 d . . . . .
H47 H 0.9856 0.1806 0.3637 0.054 Uiso 1 1 calc R U . . .
C48 C 0.8650(3) 0.14415(15) 0.3887(3) 0.0383(8) Uani 1 1 d . . . . .
H48 H 0.8250 0.1694 0.3618 0.046 Uiso 1 1 calc R U . . .
C49 C 1.1297(4) 0.1211(2) 0.4261(5) 0.0781(16) Uani 1 1 d . U . . .
C50 C 1.1709(7) 0.1145(5) 0.5234(9) 0.097(3) Uani 0.7 1 d . U P C 1
H50A H 1.2386 0.1215 0.5258 0.145 Uiso 0.7 1 calc R U P C 1
H50B H 1.1600 0.0795 0.5432 0.145 Uiso 0.7 1 calc R U P C 1
H50C H 1.1398 0.1385 0.5622 0.145 Uiso 0.7 1 calc R U P C 1
C51 C 1.1576(6) 0.1718(5) 0.3884(12) 0.112(4) Uani 0.7 1 d . U P C 1
H51A H 1.2262 0.1752 0.3935 0.168 Uiso 0.7 1 calc R U P C 1
H51B H 1.1287 0.1994 0.4212 0.168 Uiso 0.7 1 calc R U P C 1
H51C H 1.1360 0.1736 0.3260 0.168 Uiso 0.7 1 calc R U P C 1
C52 C 1.1688(5) 0.0777(4) 0.3731(9) 0.092(3) Uani 0.7 1 d . U P C 1
H52A H 1.1369 0.0770 0.3142 0.139 Uiso 0.7 1 calc R U P C 1
H52B H 1.1583 0.0453 0.4034 0.139 Uiso 0.7 1 calc R U P C 1
H52C H 1.2364 0.0829 0.3674 0.139 Uiso 0.7 1 calc R U P C 1
C50A C 1.185(2) 0.0911(15) 0.489(3) 0.118(8) Uani 0.3 1 d . U P C 2
H50D H 1.2523 0.0980 0.4820 0.177 Uiso 0.3 1 calc R U P C 2
H50E H 1.1692 0.1000 0.5491 0.177 Uiso 0.3 1 calc R U P C 2
H50F H 1.1729 0.0547 0.4784 0.177 Uiso 0.3 1 calc R U P C 2
C51A C 1.1549(14) 0.1742(11) 0.473(2) 0.096(6) Uani 0.3 1 d . U P C 2
H51D H 1.1230 0.2020 0.4404 0.143 Uiso 0.3 1 calc R U P C 2
H51E H 1.1340 0.1736 0.5340 0.143 Uiso 0.3 1 calc R U P C 2
H51F H 1.2230 0.1796 0.4744 0.143 Uiso 0.3 1 calc R U P C 2
C52A C 1.1592(16) 0.1300(14) 0.327(2) 0.112(7) Uani 0.3 1 d . U P C 2
H52D H 1.1120 0.1514 0.2952 0.167 Uiso 0.3 1 calc R U P C 2
H52E H 1.2205 0.1470 0.3272 0.167 Uiso 0.3 1 calc R U P C 2
H52F H 1.1631 0.0969 0.2966 0.167 Uiso 0.3 1 calc R U P C 2
C53 C 0.7367(3) 0.10896(16) 0.0783(2) 0.0424(9) Uani 1 1 d . . . . .
C54 C 0.8017(3) 0.14799(17) 0.0636(3) 0.0469(10) Uani 1 1 d . . . . .
H54 H 0.7818 0.1825 0.0669 0.056 Uiso 1 1 calc R U . . .
C55 C 0.8946(4) 0.13776(19) 0.0445(3) 0.0544(12) Uani 1 1 d . . . . .
C56 C 0.9196(4) 0.0864(2) 0.0396(3) 0.0611(13) Uani 1 1 d . . . . .
H56 H 0.9824 0.0779 0.0270 0.073 Uiso 1 1 calc R U . . .
C57 C 0.8563(4) 0.04766(19) 0.0524(3) 0.0550(11) Uani 1 1 d . . . . .
H57 H 0.8760 0.0131 0.0481 0.066 Uiso 1 1 calc R U . . .
C58 C 0.7640(3) 0.05846(16) 0.0713(2) 0.0437(9) Uani 1 1 d . . . . .
C59 C 0.9672(4) 0.1804(2) 0.0371(4) 0.0683(15) Uani 1 1 d . . . . .
C60 C 1.0208(6) 0.1848(3) 0.1254(5) 0.104(3) Uani 1 1 d . . . . .
H60A H 1.0606 0.2154 0.1257 0.156 Uiso 1 1 calc R U . . .
H60B H 1.0603 0.1545 0.1353 0.156 Uiso 1 1 calc R U . . .
H60C H 0.9763 0.1875 0.1725 0.156 Uiso 1 1 calc R U . . .
C61 C 0.9229(5) 0.2311(2) 0.0139(5) 0.087(2) Uani 1 1 d . . . . .
H61A H 0.8792 0.2405 0.0592 0.130 Uiso 1 1 calc R U . . .
H61B H 0.8885 0.2286 -0.0437 0.130 Uiso 1 1 calc R U . . .
H61C H 0.9720 0.2572 0.0112 0.130 Uiso 1 1 calc R U . . .
C62 C 1.0344(6) 0.1677(3) -0.0368(6) 0.115(3) Uani 1 1 d . . . . .
H62A H 1.0755 0.1971 -0.0461 0.173 Uiso 1 1 calc R U . . .
H62B H 0.9976 0.1602 -0.0917 0.173 Uiso 1 1 calc R U . . .
H62C H 1.0728 0.1380 -0.0194 0.173 Uiso 1 1 calc R U . . .
C1L C 1.0275(11) 0.0426(6) 0.7135(13) 0.228(8) Uani 1 1 d . . . . .
H1L1 H 0.9944 0.0606 0.6636 0.273 Uiso 1 1 calc R U . . .
H1L2 H 1.0599 0.0120 0.6912 0.273 Uiso 1 1 calc R U . . .
Cl1 Cl 1.1062(5) 0.0837(3) 0.7757(6) 0.311(4) Uani 1 1 d . . . . .
Cl2 Cl 0.9511(4) 0.0271(2) 0.7983(5) 0.293(3) Uani 1 1 d . . . . .

loop_
_atom_site_aniso_label
_atom_site_aniso_U_11
_atom_site_aniso_U_22
_atom_site_aniso_U_33
_atom_site_aniso_U_23
_atom_site_aniso_U_13
_atom_site_aniso_U_12
I1 0.0735(2) 0.03771(14) 0.04457(15) -0.00331(11) 0.00817(13) -0.02252(13)
I2 0.04923(17) 0.0631(2) 0.0668(2) -0.00325(15) -0.00944(14) 0.01897(14)
O1 0.0364(14) 0.0380(14) 0.0409(14) -0.0074(11) 0.0061(11) -0.0025(11)
C1 0.0369(19) 0.0300(17) 0.0317(17) -0.0005(13) 0.0030(14) -0.0021(14)
C2 0.0358(18) 0.0246(16) 0.0327(17) 0.0027(13) 0.0001(14) 0.0005(13)
C3 0.0307(16) 0.0247(15) 0.0301(16) 0.0019(12) -0.0030(13) 0.0013(13)
C4 0.0290(16) 0.0288(16) 0.0345(17) 0.0012(13) -0.0008(14) 0.0026(13)
C5 0.045(2) 0.0347(19) 0.0335(18) -0.0004(14) -0.0007(16) -0.0005(16)
C6 0.054(2) 0.036(2) 0.0327(18) 0.0007(15) 0.0027(17) -0.0019(17)
C7 0.039(2) 0.040(2) 0.0377(19) 0.0052(16) 0.0060(16) 0.0003(16)
C8 0.0371(19) 0.0324(18) 0.0392(19) 0.0028(15) 0.0024(15) -0.0019(15)
C9 0.0303(17) 0.0302(17) 0.0357(18) 0.0031(14) 0.0023(14) -0.0018(14)
C10 0.0350(18) 0.0256(16) 0.0374(18) 0.0001(13) 0.0002(15) -0.0024(13)
C11 0.0337(18) 0.0270(16) 0.0359(18) -0.0005(13) 0.0017(14) -0.0021(13)
C12 0.047(2) 0.0328(18) 0.0316(18) -0.0042(14) 0.0033(16) -0.0050(16)
C13 0.089(4) 0.037(2) 0.038(2) 0.0007(17) 0.005(2) -0.023(2)
C14 0.099(4) 0.042(2) 0.038(2) -0.0087(18) 0.004(2) -0.025(2)
C15 0.082(3) 0.040(2) 0.034(2) -0.0024(16) 0.005(2) -0.019(2)
C16 0.061(3) 0.0355(19) 0.0307(18) -0.0039(15) 0.0021(17) -0.0103(18)
C17 0.049(2) 0.0283(17) 0.0337(18) -0.0046(14) 0.0029(16) -0.0078(15)
C18 0.113(4) 0.061(3) 0.035(2) -0.007(2) 0.011(2) -0.038(3)
C19 0.137(5) 0.067(3) 0.040(2) 0.004(2) 0.000(3) -0.049(3)
C20 0.157(6) 0.134(6) 0.064(4) -0.020(4) 0.035(4) -0.007(5)
C21 0.093(9) 0.075(6) 0.039(6) -0.001(5) 0.010(6) -0.036(6)
C21A 0.128(15) 0.065(6) 0.029(6) 0.002(5) 0.010(9) -0.047(6)
C22 0.0326(17) 0.0272(16) 0.0361(18) 0.0024(14) -0.0023(14) -0.0059(13)
C23 0.0309(17) 0.0237(16) 0.0348(17) 0.0027(12) 0.0000(14) -0.0022(13)
C24 0.0322(17) 0.0258(15) 0.0322(17) -0.0010(13) -0.0011(14) 0.0019(13)
C25 0.0341(17) 0.0228(15) 0.0356(17) -0.0014(13) 0.0000(14) 0.0003(13)
C26 0.0384(19) 0.0279(17) 0.0337(18) -0.0005(13) -0.0036(15) 0.0033(14)
C27 0.041(2) 0.0273(16) 0.0374(19) -0.0028(14) -0.0025(16) -0.0014(14)
C28 0.046(2) 0.0281(17) 0.044(2) -0.0044(15) 0.0014(17) 0.0035(15)
C29 0.0373(19) 0.0292(17) 0.042(2) 0.0002(15) -0.0004(16) 0.0058(14)
C30 0.0316(17) 0.0280(16) 0.0330(17) 0.0027(13) 0.0017(14) -0.0005(13)
C31 0.0304(17) 0.0245(15) 0.0386(18) 0.0026(13) 0.0003(14) -0.0007(13)
C32 0.0339(18) 0.0278(17) 0.045(2) 0.0065(15) -0.0039(16) 0.0017(14)
C33 0.039(2) 0.0313(17) 0.0400(19) 0.0069(15) -0.0057(16) -0.0083(15)
C34 0.049(2) 0.0327(19) 0.051(2) 0.0109(17) -0.0128(19) -0.0072(17)
C35 0.060(3) 0.036(2) 0.048(2) 0.0120(18) -0.019(2) -0.0164(19)
C36 0.067(3) 0.044(2) 0.034(2) 0.0101(17) -0.0073(19) -0.019(2)
C37 0.055(2) 0.0316(18) 0.0363(19) 0.0024(15) -0.0022(17) -0.0148(17)
C38 0.0400(19) 0.0315(17) 0.0357(18) 0.0056(15) -0.0042(15) -0.0119(15)
C39 0.062(3) 0.039(2) 0.041(2) -0.0070(16) -0.0102(18) 0.0016(18)
C40 0.093(7) 0.068(5) 0.042(4) -0.009(4) -0.025(5) 0.024(5)
C41 0.084(6) 0.104(8) 0.043(5) -0.004(5) 0.002(4) -0.006(5)
C42 0.111(9) 0.058(5) 0.049(6) -0.004(4) -0.029(6) -0.029(5)
C40A 0.075(6) 0.115(11) 0.062(7) -0.013(7) -0.016(5) 0.001(6)
C41A 0.115(10) 0.065(6) 0.052(6) 0.005(5) -0.022(6) -0.011(6)
C42A 0.130(12) 0.058(6) 0.068(9) -0.016(6) -0.023(8) 0.029(7)
C43 0.0323(17) 0.0266(16) 0.0366(18) -0.0032(13) -0.0013(14) 0.0008(13)
C44 0.041(2) 0.0351(19) 0.052(2) 0.0039(17) -0.0022(18) 0.0036(16)
C45 0.040(2) 0.039(2) 0.081(3) 0.006(2) -0.003(2) 0.0102(17)
C46 0.032(2) 0.041(2) 0.081(3) -0.005(2) 0.001(2) 0.0050(16)
C47 0.037(2) 0.035(2) 0.063(3) 0.0027(18) 0.0060(19) -0.0052(16)
C48 0.0336(18) 0.0316(18) 0.050(2) -0.0004(16) 0.0011(16) 0.0033(15)
C49 0.033(2) 0.077(3) 0.124(5) 0.002(3) 0.004(3) 0.006(2)
C50 0.038(4) 0.120(9) 0.130(7) -0.026(5) -0.012(4) 0.016(5)
C51 0.038(4) 0.097(6) 0.203(12) 0.029(7) 0.007(7) -0.014(4)
C52 0.035(4) 0.100(6) 0.144(8) -0.001(5) 0.024(4) 0.014(4)
C50A 0.064(14) 0.126(14) 0.163(15) 0.025(11) 0.000(12) 0.017(11)
C51A 0.037(9) 0.105(9) 0.143(14) -0.007(9) -0.005(11) -0.005(7)
C52A 0.049(11) 0.147(19) 0.140(9) 0.002(8) 0.019(8) -0.017(13)
C53 0.060(3) 0.041(2) 0.0268(17) 0.0004(15) 0.0022(17) -0.0140(18)
C54 0.060(3) 0.042(2) 0.039(2) 0.0025(17) 0.0019(19) -0.0154(19)
C55 0.064(3) 0.056(3) 0.044(2) -0.004(2) 0.007(2) -0.019(2)
C56 0.062(3) 0.067(3) 0.056(3) -0.003(2) 0.019(2) -0.013(3)
C57 0.070(3) 0.049(3) 0.048(2) -0.010(2) 0.020(2) -0.013(2)
C58 0.059(3) 0.044(2) 0.0282(18) -0.0039(15) 0.0043(17) -0.0162(19)
C59 0.069(3) 0.066(3) 0.071(3) 0.002(3) 0.014(3) -0.033(3)
C60 0.099(5) 0.094(5) 0.114(6) 0.015(4) -0.043(5) -0.041(4)
C61 0.089(4) 0.073(4) 0.097(5) 0.025(3) -0.004(4) -0.044(3)
C62 0.105(6) 0.110(6) 0.135(7) -0.001(5) 0.056(5) -0.052(5)
C1L 0.195(14) 0.171(12) 0.32(2) -0.129(14) 0.095(14) 0.040(11)
Cl1 0.268(6) 0.251(6) 0.417(11) -0.102(7) 0.048(7) 0.061(5)
Cl2 0.237(5) 0.253(6) 0.401(9) 0.090(6) 0.119(6) 0.094(5)

loop_
_atom_type_symbol
_atom_type_description
_atom_type_scat_dispersion_real
_atom_type_scat_dispersion_imag
_atom_type_scat_source
C C 0.0033 0.0016 'International Tables Vol C Tables 4.2.6.8 and 6.1.1.4'
H H 0.0000 0.0000 'International Tables Vol C Tables 4.2.6.8 and 6.1.1.4'
Cl Cl 0.1484 0.1585 'International Tables Vol C Tables 4.2.6.8 and 6.1.1.4'
I I -0.4742 1.8119 'International Tables Vol C Tables 4.2.6.8 and 6.1.1.4'
O O 0.0106 0.0060 'International Tables Vol C Tables 4.2.6.8 and 6.1.1.4'

loop_
_exptl_crystal_face_index_h
_exptl_crystal_face_index_k
_exptl_crystal_face_index_l
_exptl_crystal_face_perp_dist
-1 0 0 0.0350
1 0 0 0.0290
0 0 -1 0.1320
0 -1 0 0.0350
0 1 0 0.0850
0 0 1 0.0850

loop_
_geom_angle_atom_site_label_1
_geom_angle_atom_site_label_2
_geom_angle_atom_site_label_3
_geom_angle
C1 O1 H1 109.5
O1 C1 C17 108.2(3)
O1 C1 C2 110.9(3)
C17 C1 C2 100.8(3)
O1 C1 C22 113.6(3)
C17 C1 C22 118.2(3)
C2 C1 C22 104.1(3)
C3 C2 C11 124.1(3)
C3 C2 C1 124.7(3)
C11 C2 C1 110.8(3)
C2 C3 C4 117.4(3)
C2 C3 C24 113.4(3)
C4 C3 C24 128.9(3)
C5 C4 C3 123.3(3)
C5 C4 C9 117.1(3)
C3 C4 C9 119.6(3)
C6 C5 C4 123.0(4)
C6 C5 H5 118.5
C4 C5 H5 118.5
C5 C6 C7 120.0(4)
C5 C6 H6 120.0
C7 C6 H6 120.0
C8 C7 C6 119.3(4)
C8 C7 H7 120.3
C6 C7 H7 120.3
C7 C8 C9 122.5(4)
C7 C8 H8 118.8
C9 C8 H8 118.8
C8 C9 C10 122.5(3)
C8 C9 C4 118.1(3)
C10 C9 C4 119.4(3)
C11 C10 C9 121.0(3)
C11 C10 I1 121.2(3)
C9 C10 I1 117.8(3)
C10 C11 C2 118.3(3)
C10 C11 C12 134.1(3)
C2 C11 C12 107.6(3)
C13 C12 C17 118.2(4)
C13 C12 C11 132.2(4)
C17 C12 C11 109.5(3)
C14 C13 C12 119.3(4)
C14 C13 H13 120.3
C12 C13 H13 120.3
C13 C14 C15 123.9(4)
C13 C14 H14 118.1
C15 C14 H14 118.1
C14 C15 C16 116.7(4)
C14 C15 C18 117.7(4)
C16 C15 C18 125.6(4)
C17 C16 C15 119.1(4)
C17 C16 C58 115.4(3)
C15 C16 C58 125.1(4)
C12 C17 C16 122.4(3)
C12 C17 C1 111.2(3)
C16 C17 C1 125.8(3)
C21 C18 C20 98.9(8)
C21 C18 C15 118.0(8)
C20 C18 C15 109.4(6)
C21 C18 C19 111.1(8)
C20 C18 C19 109.7(5)
C15 C18 C19 109.1(4)
C20 C18 C21A 121.7(9)
C15 C18 C21A 109.1(8)
C19 C18 C21A 96.8(10)
C18 C19 H19A 109.5
C18 C19 H19B 109.5
H19A C19 H19B 109.5
C18 C19 H19C 109.5
H19A C19 H19C 109.5
H19B C19 H19C 109.5
C18 C20 H20A 109.5
C18 C20 H20B 109.5
H20A C20 H20B 109.5
C18 C20 H20C 109.5
H20A C20 H20C 109.5
H20B C20 H20C 109.5
C18 C21 H21A 109.5
C18 C21 H21B 109.5
H21A C21 H21B 109.5
C18 C21 H21C 109.5
H21A C21 H21C 109.5
H21B C21 H21C 109.5
C18 C21A H21D 109.5
C18 C21A H21E 109.5
H21D C21A H21E 109.5
C18 C21A H21F 109.5
H21D C21A H21F 109.5
H21E C21A H21F 109.5
C23 C22 C38 117.3(3)
C23 C22 C1 113.9(3)
C38 C22 C1 128.1(3)
C22 C23 C31 124.0(3)
C22 C23 C24 124.6(3)
C31 C23 C24 111.0(3)
C25 C24 C23 100.5(3)
C25 C24 C43 104.7(3)
C23 C24 C43 112.9(3)
C25 C24 C3 123.7(3)
C23 C24 C3 102.5(3)
C43 C24 C3 112.1(3)
C26 C25 C30 120.0(3)
C26 C25 C24 127.3(3)
C30 C25 C24 111.5(3)
C27 C26 C25 121.3(3)
C27 C26 H26 119.3
C25 C26 H26 119.3
C26 C27 C28 117.5(3)
C26 C27 C39 121.6(3)
C28 C27 C39 120.8(3)
C29 C28 C27 121.9(4)
C29 C28 H28 119.1
C27 C28 H28 119.1
C28 C29 C30 120.3(3)
C28 C29 H29 119.8
C30 C29 H29 119.8
C29 C30 C25 118.9(3)
C29 C30 C31 132.0(3)
C25 C30 C31 108.7(3)
C32 C31 C23 117.2(3)
C32 C31 C30 135.0(3)
C23 C31 C30 107.5(3)
C31 C32 C33 120.7(4)
C31 C32 I2 119.8(3)
C33 C32 I2 119.5(3)
C32 C33 C34 122.8(4)
C32 C33 C38 119.3(3)
C34 C33 C38 117.8(4)
C35 C34 C33 120.8(4)
C35 C34 H34 119.6
C33 C34 H34 119.6
C34 C35 C36 120.5(4)
C34 C35 H35 119.7
C36 C35 H35 119.7
C37 C36 C35 120.7(4)
C37 C36 H36 119.7
C35 C36 H36 119.7
C36 C37 C38 119.9(4)
C36 C37 C53 119.3(4)
C38 C37 C53 119.4(3)
C37 C38 C33 118.2(3)
C37 C38 C22 123.6(4)
C33 C38 C22 118.1(3)
C42A C39 C41A 113.4(11)
C40 C39 C42 113.5(8)
C42A C39 C27 115.2(7)
C41A C39 C27 110.0(6)
C40 C39 C27 114.2(5)
C42 C39 C27 110.9(5)
C40 C39 C41 105.0(8)
C42 C39 C41 104.8(8)
C27 C39 C41 107.6(5)
C42A C39 C40A 106.6(11)
C41A C39 C40A 105.0(10)
C27 C39 C40A 105.8(6)
C39 C40 H40A 109.5
C39 C40 H40B 109.5
H40A C40 H40B 109.5
C39 C40 H40C 109.5
H40A C40 H40C 109.5
H40B C40 H40C 109.5
C39 C41 H41A 109.5
C39 C41 H41B 109.5
H41A C41 H41B 109.5
C39 C41 H41C 109.5
H41A C41 H41C 109.5
H41B C41 H41C 109.5
C39 C42 H42A 109.5
C39 C42 H42B 109.5
H42A C42 H42B 109.5
C39 C42 H42C 109.5
H42A C42 H42C 109.5
H42B C42 H42C 109.5
C39 C40A H40D 109.5
C39 C40A H40E 109.5
H40D C40A H40E 109.5
C39 C40A H40F 109.5
H40D C40A H40F 109.5
H40E C40A H40F 109.5
C39 C41A H41D 109.5
C39 C41A H41E 109.5
H41D C41A H41E 109.5
C39 C41A H41F 109.5
H41D C41A H41F 109.5
H41E C41A H41F 109.5
C39 C42A H42D 109.5
C39 C42A H42E 109.5
H42D C42A H42E 109.5
C39 C42A H42F 109.5
H42D C42A H42F 109.5
H42E C42A H42F 109.5
C44 C43 C48 118.1(3)
C44 C43 C24 122.2(3)
C48 C43 C24 119.6(3)
C43 C44 C45 120.1(4)
C43 C44 H44 120.0
C45 C44 H44 120.0
C46 C45 C44 122.0(4)
C46 C45 H45 119.0
C44 C45 H45 119.0
C45 C46 C47 117.0(4)
C45 C46 C49 121.5(4)
C47 C46 C49 121.5(5)
C48 C47 C46 121.5(4)
C48 C47 H47 119.3
C46 C47 H47 119.3
C47 C48 C43 121.3(4)
C47 C48 H48 119.4
C43 C48 H48 119.4
C51 C49 C52 110.4(9)
C50A C49 C46 116.3(16)
C51 C49 C46 112.6(5)
C52 C49 C46 108.8(5)
C51 C49 C50 111.1(9)
C52 C49 C50 106.6(7)
C46 C49 C50 107.1(7)
C50A C49 C51A 94(2)
C46 C49 C51A 106.6(9)
C50A C49 C52A 122.5(19)
C46 C49 C52A 110.0(10)
C51A C49 C52A 103.4(17)
C49 C50 H50A 109.5
C49 C50 H50B 109.5
H50A C50 H50B 109.5
C49 C50 H50C 109.5
H50A C50 H50C 109.5
H50B C50 H50C 109.5
C49 C51 H51A 109.5
C49 C51 H51B 109.5
H51A C51 H51B 109.5
C49 C51 H51C 109.5
H51A C51 H51C 109.5
H51B C51 H51C 109.5
C49 C52 H52A 109.5
C49 C52 H52B 109.5
H52A C52 H52B 109.5
C49 C52 H52C 109.5
H52A C52 H52C 109.5
H52B C52 H52C 109.5
C49 C50A H50D 109.5
C49 C50A H50E 109.5
H50D C50A H50E 109.5
C49 C50A H50F 109.5
H50D C50A H50F 109.5
H50E C50A H50F 109.5
C49 C51A H51D 109.5
C49 C51A H51E 109.5
H51D C51A H51E 109.5
C49 C51A H51F 109.5
H51D C51A H51F 109.5
H51E C51A H51F 109.5
C49 C52A H52D 109.5
C49 C52A H52E 109.5
H52D C52A H52E 109.5
C49 C52A H52F 109.5
H52D C52A H52F 109.5
H52E C52A H52F 109.5
C58 C53 C54 119.6(4)
C58 C53 C37 123.7(4)
C54 C53 C37 116.7(4)
C55 C54 C53 122.2(4)
C55 C54 H54 118.9
C53 C54 H54 118.9
C56 C55 C54 116.4(4)
C56 C55 C59 121.6(5)
C54 C55 C59 121.8(5)
C57 C56 C55 122.1(5)
C57 C56 H56 118.9
C55 C56 H56 118.9
C56 C57 C58 120.8(5)
C56 C57 H57 119.6
C58 C57 H57 119.6
C53 C58 C57 118.9(4)
C53 C58 C16 121.3(4)
C57 C58 C16 119.5(4)
C61 C59 C60 109.0(6)
C61 C59 C55 112.5(5)
C60 C59 C55 107.7(5)
C61 C59 C62 106.8(6)
C60 C59 C62 110.8(7)
C55 C59 C62 110.1(5)
C59 C60 H60A 109.5
C59 C60 H60B 109.5
H60A C60 H60B 109.5
C59 C60 H60C 109.5
H60A C60 H60C 109.5
H60B C60 H60C 109.5
C59 C61 H61A 109.5
C59 C61 H61B 109.5
H61A C61 H61B 109.5
C59 C61 H61C 109.5
H61A C61 H61C 109.5
H61B C61 H61C 109.5
C59 C62 H62A 109.5
C59 C62 H62B 109.5
H62A C62 H62B 109.5
C59 C62 H62C 109.5
H62A C62 H62C 109.5
H62B C62 H62C 109.5
Cl2 C1L Cl1 98.5(9)
Cl2 C1L H1L1 112.1
Cl1 C1L H1L1 112.1
Cl2 C1L H1L2 112.1
Cl1 C1L H1L2 112.1
H1L1 C1L H1L2 109.7

loop_
_geom_bond_atom_site_label_1
_geom_bond_atom_site_label_2
_geom_bond_distance
I1 C10 2.107(3)
I2 C32 2.110(4)
O1 C1 1.428(4)
O1 H1 0.8400
C1 C17 1.532(5)
C1 C2 1.542(5)
C1 C22 1.545(5)
C2 C3 1.377(5)
C2 C11 1.421(5)
C3 C4 1.433(5)
C3 C24 1.553(5)
C4 C5 1.413(5)
C4 C9 1.437(5)
C5 C6 1.356(6)
C5 H5 0.9500
C6 C7 1.404(6)
C6 H6 0.9500
C7 C8 1.361(6)
C7 H7 0.9500
C8 C9 1.418(5)
C8 H8 0.9500
C9 C10 1.423(5)
C10 C11 1.370(5)
C11 C12 1.474(5)
C12 C13 1.389(5)
C12 C17 1.392(5)
C13 C14 1.376(6)
C13 H13 0.9500
C14 C15 1.401(6)
C14 H14 0.9500
C15 C16 1.408(5)
C15 C18 1.537(6)
C16 C17 1.403(5)
C16 C58 1.488(6)
C18 C21 1.462(16)
C18 C20 1.508(11)
C18 C19 1.562(8)
C18 C21A 1.638(19)
C19 H19A 0.9800
C19 H19B 0.9800
C19 H19C 0.9800
C20 H20A 0.9800
C20 H20B 0.9800
C20 H20C 0.9800
C21 H21A 0.9800
C21 H21B 0.9800
C21 H21C 0.9800
C21A H21D 0.9800
C21A H21E 0.9800
C21A H21F 0.9800
C22 C23 1.369(5)
C22 C38 1.436(5)
C23 C31 1.423(5)
C23 C24 1.529(5)
C24 C25 1.528(5)
C24 C43 1.541(5)
C25 C26 1.400(5)
C25 C30 1.401(5)
C26 C27 1.384(5)
C26 H26 0.9500
C27 C28 1.403(5)
C27 C39 1.534(5)
C28 C29 1.379(5)
C28 H28 0.9500
C29 C30 1.389(5)
C29 H29 0.9500
C30 C31 1.467(5)
C31 C32 1.380(5)
C32 C33 1.425(6)
C33 C34 1.432(5)
C33 C38 1.435(6)
C34 C35 1.354(7)
C34 H34 0.9500
C35 C36 1.403(7)
C35 H35 0.9500
C36 C37 1.379(6)
C36 H36 0.9500
C37 C38 1.423(6)
C37 C53 1.501(7)
C39 C42A 1.463(14)
C39 C41A 1.465(14)
C39 C40 1.502(10)
C39 C42 1.504(10)
C39 C41 1.588(12)
C39 C40A 1.629(16)
C40 H40A 0.9800
C40 H40B 0.9800
C40 H40C 0.9800
C41 H41A 0.9800
C41 H41B 0.9800
C41 H41C 0.9800
C42 H42A 0.9800
C42 H42B 0.9800
C42 H42C 0.9800
C40A H40D 0.9800
C40A H40E 0.9800
C40A H40F 0.9800
C41A H41D 0.9800
C41A H41E 0.9800
C41A H41F 0.9800
C42A H42D 0.9800
C42A H42E 0.9800
C42A H42F 0.9800
C43 C44 1.389(5)
C43 C48 1.389(5)
C44 C45 1.391(6)
C44 H44 0.9500
C45 C46 1.387(7)
C45 H45 0.9500
C46 C47 1.393(6)
C46 C49 1.541(7)
C47 C48 1.374(6)
C47 H47 0.9500
C48 H48 0.9500
C49 C50A 1.44(3)
C49 C51 1.505(13)
C49 C52 1.513(12)
C49 C50 1.567(14)
C49 C51A 1.59(3)
C49 C52A 1.60(3)
C50 H50A 0.9800
C50 H50B 0.9800
C50 H50C 0.9800
C51 H51A 0.9800
C51 H51B 0.9800
C51 H51C 0.9800
C52 H52A 0.9800
C52 H52B 0.9800
C52 H52C 0.9800
C50A H50D 0.9800
C50A H50E 0.9800
C50A H50F 0.9800
C51A H51D 0.9800
C51A H51E 0.9800
C51A H51F 0.9800
C52A H52D 0.9800
C52A H52E 0.9800
C52A H52F 0.9800
C53 C58 1.384(6)
C53 C54 1.404(6)
C54 C55 1.394(7)
C54 H54 0.9500
C55 C56 1.394(7)
C55 C59 1.529(7)
C56 C57 1.378(7)
C56 H56 0.9500
C57 C58 1.388(7)
C57 H57 0.9500
C59 C61 1.505(9)
C59 C60 1.509(9)
C59 C62 1.545(10)
C60 H60A 0.9800
C60 H60B 0.9800
C60 H60C 0.9800
C61 H61A 0.9800
C61 H61B 0.9800
C61 H61C 0.9800
C62 H62A 0.9800
C62 H62B 0.9800
C62 H62C 0.9800
C1L Cl2 1.773(18)
C1L Cl1 1.788(16)
C1L H1L1 0.9900
C1L H1L2 0.9900

loop_
_geom_torsion_atom_site_label_1
_geom_torsion_atom_site_label_2
_geom_torsion_atom_site_label_3
_geom_torsion_atom_site_label_4
_geom_torsion
O1 C1 C2 C3 76.2(4)
C17 C1 C2 C3 -169.3(3)
C22 C1 C2 C3 -46.4(4)
O1 C1 C2 C11 -111.2(3)
C17 C1 C2 C11 3.2(4)
C22 C1 C2 C11 126.2(3)
C11 C2 C3 C4 5.1(5)
C1 C2 C3 C4 176.7(3)
C11 C2 C3 C24 -169.1(3)
C1 C2 C3 C24 2.5(5)
C2 C3 C4 C5 -179.5(3)
C24 C3 C4 C5 -6.4(6)
C2 C3 C4 C9 -1.0(5)
C24 C3 C4 C9 172.1(3)
C3 C4 C5 C6 178.3(4)
C9 C4 C5 C6 -0.2(6)
C4 C5 C6 C7 0.7(6)
C5 C6 C7 C8 -0.3(6)
C6 C7 C8 C9 -0.6(6)
C7 C8 C9 C10 -176.4(4)
C7 C8 C9 C4 1.0(5)
C5 C4 C9 C8 -0.6(5)
C3 C4 C9 C8 -179.2(3)
C5 C4 C9 C10 176.9(3)
C3 C4 C9 C10 -1.7(5)
C8 C9 C10 C11 177.8(3)
C4 C9 C10 C11 0.5(5)
C8 C9 C10 I1 -0.6(5)
C4 C9 C10 I1 -177.9(2)
C9 C10 C11 C2 3.3(5)
I1 C10 C11 C2 -178.3(3)
C9 C10 C11 C12 -172.2(4)
I1 C10 C11 C12 6.1(6)
C3 C2 C11 C10 -6.3(5)
C1 C2 C11 C10 -178.9(3)
C3 C2 C11 C12 170.3(3)
C1 C2 C11 C12 -2.3(4)
C10 C11 C12 C13 -6.0(8)
C2 C11 C12 C13 178.1(5)
C10 C11 C12 C17 176.1(4)
C2 C11 C12 C17 0.3(5)
C17 C12 C13 C14 -1.2(8)
C11 C12 C13 C14 -178.9(5)
C12 C13 C14 C15 3.5(9)
C13 C14 C15 C16 -0.3(9)
C13 C14 C15 C18 -179.0(6)
C14 C15 C16 C17 -5.1(7)
C18 C15 C16 C17 173.6(5)
C14 C15 C16 C58 167.4(5)
C18 C15 C16 C58 -14.0(9)
C13 C12 C17 C16 -4.3(7)
C11 C12 C17 C16 173.9(4)
C13 C12 C17 C1 -176.3(4)
C11 C12 C17 C1 1.9(5)
C15 C16 C17 C12 7.6(7)
C58 C16 C17 C12 -165.6(4)
C15 C16 C17 C1 178.3(4)
C58 C16 C17 C1 5.1(6)
O1 C1 C17 C12 113.4(4)
C2 C1 C17 C12 -3.1(4)
C22 C1 C17 C12 -115.7(4)
O1 C1 C17 C16 -58.2(5)
C2 C1 C17 C16 -174.7(4)
C22 C1 C17 C16 72.7(5)
C14 C15 C18 C21 167.7(9)
C16 C15 C18 C21 -10.9(12)
C14 C15 C18 C20 -80.3(7)
C16 C15 C18 C20 101.0(7)
C14 C15 C18 C19 39.6(7)
C16 C15 C18 C19 -139.0(6)
C14 C15 C18 C21A 144.3(10)
C16 C15 C18 C21A -34.3(12)
O1 C1 C22 C23 -82.8(4)
C17 C1 C22 C23 148.7(3)
C2 C1 C22 C23 38.0(4)
O1 C1 C22 C38 106.7(4)
C17 C1 C22 C38 -21.7(6)
C2 C1 C22 C38 -132.5(4)
C38 C22 C23 C31 8.6(5)
C1 C22 C23 C31 -162.9(3)
C38 C22 C23 C24 -179.2(3)
C1 C22 C23 C24 9.3(5)
C22 C23 C24 C25 179.0(3)
C31 C23 C24 C25 -8.0(4)
C22 C23 C24 C43 68.0(4)
C31 C23 C24 C43 -119.0(3)
C22 C23 C24 C3 -52.8(4)
C31 C23 C24 C3 120.3(3)
C2 C3 C24 C25 155.0(3)
C4 C3 C24 C25 -18.3(5)
C2 C3 C24 C23 43.2(4)
C4 C3 C24 C23 -130.1(4)
C2 C3 C24 C43 -78.2(4)
C4 C3 C24 C43 108.5(4)
C23 C24 C25 C26 -163.8(4)
C43 C24 C25 C26 -46.6(5)
C3 C24 C25 C26 83.3(5)
C23 C24 C25 C30 3.5(4)
C43 C24 C25 C30 120.8(3)
C3 C24 C25 C30 -109.4(4)
C30 C25 C26 C27 4.0(6)
C24 C25 C26 C27 170.4(4)
C25 C26 C27 C28 -3.1(6)
C25 C26 C27 C39 176.8(4)
C26 C27 C28 C29 1.0(6)
C39 C27 C28 C29 -179.0(4)
C27 C28 C29 C30 0.4(6)
C28 C29 C30 C25 0.4(6)
C28 C29 C30 C31 -170.5(4)
C26 C25 C30 C29 -2.5(5)
C24 C25 C30 C29 -170.9(3)
C26 C25 C30 C31 170.3(3)
C24 C25 C30 C31 2.0(4)
C22 C23 C31 C32 7.3(5)
C24 C23 C31 C32 -165.8(3)
C22 C23 C31 C30 -177.3(3)
C24 C23 C31 C30 9.6(4)
C29 C30 C31 C32 -21.3(7)
C25 C30 C31 C32 167.1(4)
C29 C30 C31 C23 164.5(4)
C25 C30 C31 C23 -7.1(4)
C23 C31 C32 C33 -12.6(5)
C30 C31 C32 C33 173.7(4)
C23 C31 C32 I2 166.7(3)
C30 C31 C32 I2 -7.1(6)
C31 C32 C33 C34 -176.0(4)
I2 C32 C33 C34 4.7(5)
C31 C32 C33 C38 2.0(5)
I2 C32 C33 C38 -177.3(3)
C32 C33 C34 C35 169.9(4)
C38 C33 C34 C35 -8.1(6)
C33 C34 C35 C36 -4.2(6)
C34 C35 C36 C37 8.3(6)
C35 C36 C37 C38 0.4(6)
C35 C36 C37 C53 -166.2(4)
C36 C37 C38 C33 -12.7(5)
C53 C37 C38 C33 153.9(3)
C36 C37 C38 C22 171.7(3)
C53 C37 C38 C22 -21.7(5)
C32 C33 C38 C37 -161.8(3)
C34 C33 C38 C37 16.3(5)
C32 C33 C38 C22 14.1(5)
C34 C33 C38 C22 -167.8(3)
C23 C22 C38 C37 156.6(4)
C1 C22 C38 C37 -33.3(6)
C23 C22 C38 C33 -19.0(5)
C1 C22 C38 C33 151.1(4)
C26 C27 C39 C42A 170.8(11)
C28 C27 C39 C42A -9.2(12)
C26 C27 C39 C41A -59.5(10)
C28 C27 C39 C41A 120.4(9)
C26 C27 C39 C40 -0.6(8)
C28 C27 C39 C40 179.4(7)
C26 C27 C39 C42 129.2(8)
C28 C27 C39 C42 -50.8(9)
C26 C27 C39 C41 -116.7(7)
C28 C27 C39 C41 63.2(7)
C26 C27 C39 C40A 53.4(9)
C28 C27 C39 C40A -126.7(8)
C25 C24 C43 C44 102.5(4)
C23 C24 C43 C44 -149.2(4)
C3 C24 C43 C44 -33.9(5)
C25 C24 C43 C48 -74.0(4)
C23 C24 C43 C48 34.4(5)
C3 C24 C43 C48 149.6(3)
C48 C43 C44 C45 -0.6(6)
C24 C43 C44 C45 -177.1(4)
C43 C44 C45 C46 0.0(8)
C44 C45 C46 C47 0.6(8)
C44 C45 C46 C49 -177.7(5)
C45 C46 C47 C48 -0.8(7)
C49 C46 C47 C48 177.6(5)
C46 C47 C48 C43 0.3(7)
C44 C43 C48 C47 0.4(6)
C24 C43 C48 C47 177.0(4)
C45 C46 C49 C50A -20(2)
C47 C46 C49 C50A 162(2)
C45 C46 C49 C51 -175.4(9)
C47 C46 C49 C51 6.3(11)
C45 C46 C49 C52 61.9(9)
C47 C46 C49 C52 -116.4(7)
C45 C46 C49 C50 -53.0(8)
C47 C46 C49 C50 128.8(7)
C45 C46 C49 C51A -123.5(14)
C47 C46 C49 C51A 58.2(15)
C45 C46 C49 C52A 125.1(15)
C47 C46 C49 C52A -53.2(16)
C36 C37 C53 C58 -109.2(5)
C38 C37 C53 C58 84.1(5)
C36 C37 C53 C54 71.5(5)
C38 C37 C53 C54 -95.1(4)
C58 C53 C54 C55 -1.8(6)
C37 C53 C54 C55 177.5(4)
C53 C54 C55 C56 0.7(7)
C53 C54 C55 C59 -174.2(4)
C54 C55 C56 C57 0.4(7)
C59 C55 C56 C57 175.3(5)
C55 C56 C57 C58 -0.3(8)
C54 C53 C58 C57 1.8(6)
C37 C53 C58 C57 -177.5(4)
C54 C53 C58 C16 174.7(4)
C37 C53 C58 C16 -4.6(6)
C56 C57 C58 C53 -0.7(7)
C56 C57 C58 C16 -173.8(4)
C17 C16 C58 C53 -69.0(5)
C15 C16 C58 C53 118.2(5)
C17 C16 C58 C57 103.8(5)
C15 C16 C58 C57 -68.9(6)
C56 C55 C59 C61 161.0(5)
C54 C55 C59 C61 -24.4(7)
C56 C55 C59 C60 -78.9(7)
C54 C55 C59 C60 95.8(7)
C56 C55 C59 C62 42.0(8)
C54 C55 C59 C62 -143.3(6)

loop_
_platon_squeeze_void_nr
_platon_squeeze_void_average_x
_platon_squeeze_void_average_y
_platon_squeeze_void_average_z
_platon_squeeze_void_volume
_platon_squeeze_void_count_electrons
_platon_squeeze_void_content
1 0.224 0.250 0.798 270 20 ' '
2 0.775 0.750 0.953 271 20 ' '
